data_2240665
loop_
_publ_author_name
'Gomes, Ligia R.'
'Low, John Nicolson'
'Cagide, Fernando'
'Chavarria, Daniel'
'Borges, Fernanda'

_publ_section_title
;
 New insights in the discovery of novel <i>h</i>-MAO-B inhibitors:
 structural characterization of a series of
 <i>N</i>-phenyl-4-oxo-4<i>H</i>-chromene-3-carboxamide derivatives
;
_journal_coeditor_code LH5762
_journal_issue 5
_journal_name_full 'Acta Crystallographica Section E'
_journal_page_first 547
_journal_page_last 554
_journal_paper_doi 10.1107/S2056989015007859
_journal_volume 71
_journal_year 2015
_chemical_formula_iupac 'C16 H11 N O4'
_chemical_formula_moiety 'C16 H11 N O4'
_chemical_formula_sum 'C16 H11 N O4'
_chemical_formula_weight 281.26
_chemical_name_systematic
;
<i>N</i>-(4-Hydroxyphenyl)-4-oxo-4<i>H</i>-chromene-3-carboxamide
;
_space_group_crystal_system triclinic
_space_group_IT_number 2
_space_group_name_Hall '-P 1'
_space_group_name_H-M_alt 'P -1'
_symmetry_space_group_name_Hall '-P 1'
_symmetry_space_group_name_H-M 'P -1'
_atom_sites_solution_hydrogens mixed
_audit_creation_method SHELXL-2014
_cell_angle_alpha 86.267(8)
_cell_angle_beta 83.839(8)
_cell_angle_gamma 84.588(8)
_cell_formula_units_Z 4
_cell_length_a 7.0756(5)
_cell_length_b 12.5125(9)
_cell_length_c 14.2944(10)
_cell_measurement_reflns_used 14545
_cell_measurement_temperature 100(2)
_cell_measurement_theta_max 27.5
_cell_measurement_theta_min 2.9
_cell_volume 1250.68(16)
_computing_cell_refinement
;
<i>CrystalClear-SM Expert</i> (Rigaku, 2012)
;
_computing_data_collection
;
<i>CrystalClear-SM Expert</i> (Rigaku, 2012)
;
_computing_data_reduction
;
<i>CrystalClear-SM Expert</i> (Rigaku, 2012)
;
_computing_molecular_graphics
;
Mercury (Macrae <i>et al.</i>, 2006)
;
_computing_publication_material
;
OSCAIL (McArdle <i>et al.</i>,  2004),
SHELXL2014 (Sheldrick, 2015) and
PLATON (Spek, 2009)
;
_computing_structure_refinement
;
OSCAIL (McArdle <i>et al.</i>,  2004),
<i>ShelXle</i> (H\"ubschle <i>et al.</i>,  2011) and
SHELXL2014 (Sheldrick, 2015)
;
_computing_structure_solution
;
SHELXS97 (Sheldrick, 2008),
PLATON (Spek, 2009) and
<i>Flipper 25</i> (Oszl\'anyi & S\"ut\>o, 2004)
;
_diffrn_ambient_temperature 100(2)
_diffrn_detector_area_resol_mean 28.5714
_diffrn_measured_fraction_theta_full 0.977
_diffrn_measured_fraction_theta_max 0.968
_diffrn_measurement_device
;
AFC12 (Right): Kappa 3 circle
;
_diffrn_measurement_device_type
;
Rigaku Saturn724+ (2x2 bin mode)
;
_diffrn_measurement_method 'profile data from \w-scans'
_diffrn_radiation_monochromator Mirrors
_diffrn_radiation_type MoK\a
_diffrn_radiation_wavelength 0.71075
_diffrn_reflns_limit_h_max 9
_diffrn_reflns_limit_h_min -9
_diffrn_reflns_limit_k_max 16
_diffrn_reflns_limit_k_min -16
_diffrn_reflns_limit_l_max 18
_diffrn_reflns_limit_l_min -4
_diffrn_reflns_number 5627
_diffrn_reflns_theta_full 25.000
_diffrn_reflns_theta_max 27.623
_diffrn_reflns_theta_min 2.871
_exptl_absorpt_coefficient_mu 0.109
_exptl_absorpt_correction_T_max 0.996
_exptl_absorpt_correction_T_min 0.985
_exptl_absorpt_correction_type multi-scan
_exptl_absorpt_process_details
;
(<i>CrystalClear-SM Expert</i>; Rigaku, 2012)
;
_exptl_crystal_colour colourless
_exptl_crystal_density_diffrn 1.494
_exptl_crystal_description block
_exptl_crystal_F_000 584
_exptl_crystal_size_max 0.140
_exptl_crystal_size_mid 0.040
_exptl_crystal_size_min 0.040
_refine_diff_density_max 0.412
_refine_diff_density_min -0.383
_refine_ls_extinction_method none
_refine_ls_goodness_of_fit_ref 1.178
_refine_ls_hydrogen_treatment mixed
_refine_ls_matrix_type full
_refine_ls_number_parameters 392
_refine_ls_number_reflns 5627
_refine_ls_number_restraints 0
_refine_ls_restrained_S_all 1.178
_refine_ls_R_factor_all 0.1018
_refine_ls_R_factor_gt 0.0852
_refine_ls_shift/su_max 0.000
_refine_ls_shift/su_mean 0.000
_refine_ls_structure_factor_coef Fsqd
_refine_ls_weighting_details 'w=1/[\s^2^(Fo^2^)+(0.1127P)^2^+0.9725P] where P=(Fo^2^+2Fc^2^)/3'
_refine_ls_weighting_scheme calc
_refine_ls_wR_factor_gt 0.2429
_refine_ls_wR_factor_ref 0.2516
_reflns_number_gt 4343
_reflns_number_total 5627
_reflns_threshold_expression I>2\s(I)
_cod_data_source_file lh5762sup1.cif
_cod_data_source_block 4e
_cod_database_code 2240665
_shelx_space_group_comment
;
The symmetry employed for this shelxl refinement is uniquely defined
by the following loop, which should always be used as a source of
symmetry information in preference to the above space-group names.
They are only intended as comments.
;
_shelx_estimated_absorpt_t_min 0.985
_shelx_estimated_absorpt_t_max 0.996
_shelxl_version_number 2014/6

loop_
_space_group_symop_operation_xyz
'x, y, z'
'-x, -y, -z'

loop_
_atom_site_type_symbol
_atom_site_label
_atom_site_fract_x
_atom_site_fract_y
_atom_site_fract_z
_atom_site_U_iso_or_equiv
_atom_site_adp_type
_atom_site_calc_flag
_atom_site_occupancy
O O11 0.8738(4) -0.0689(2) -0.21765(17) 0.0295(6) Uani d 1
O O13 0.7750(4) -0.0154(2) 0.06141(17) 0.0339(6) Uani d 1
O O14 0.5168(4) 0.1945(2) -0.14104(17) 0.0311(6) Uani d 1
O O114 0.4248(4) 0.2817(2) 0.40213(18) 0.0379(7) Uani d 1
H H114 0.353(8) 0.344(5) 0.412(4) 0.057 Uiso d 1
N N13 0.5991(4) 0.1441(2) 0.0370(2) 0.0270(6) Uani d 1
H H13 0.546(6) 0.188(3) -0.011(3) 0.032 Uiso d 1
C C12 0.8371(5) -0.0430(3) -0.1277(2) 0.0280(7) Uani d 1
H H12 0.8983 -0.0883 -0.0820 0.034 Uiso calc 1
C C13 0.7215(5) 0.0413(3) -0.0963(2) 0.0254(7) Uani d 1
C C14 0.6239(5) 0.1147(3) -0.1638(2) 0.0258(7) Uani d 1
C C14A 0.6635(5) 0.0847(3) -0.2619(2) 0.0259(7) Uani d 1
C C15 0.5814(5) 0.1460(3) -0.3350(3) 0.0311(8) Uani d 1
H H15 0.4998 0.2090 -0.3212 0.037 Uiso calc 1
C C16 0.6177(6) 0.1161(3) -0.4271(3) 0.0342(8) Uani d 1
H H16 0.5602 0.1578 -0.4761 0.041 Uiso calc 1
C C17 0.7399(6) 0.0235(3) -0.4478(3) 0.0360(8) Uani d 1
H H17 0.7644 0.0031 -0.5111 0.043 Uiso calc 1
C C18 0.8250(5) -0.0382(3) -0.3772(3) 0.0330(8) Uani d 1
H H18 0.9083 -0.1005 -0.3910 0.040 Uiso calc 1
C C18A 0.7842(5) -0.0058(3) -0.2852(2) 0.0274(7) Uani d 1
C C111 0.5570(5) 0.1758(3) 0.1308(2) 0.0252(7) Uani d 1
C C112 0.6421(5) 0.1236(3) 0.2077(2) 0.0282(7) Uani d 1
H H112 0.7315 0.0626 0.1985 0.034 Uiso calc 1
C C113 0.5955(5) 0.1611(3) 0.2966(2) 0.0294(7) Uani d 1
H H113 0.6544 0.1259 0.3482 0.035 Uiso calc 1
C C114 0.4642(5) 0.2494(3) 0.3121(2) 0.0288(7) Uani d 1
C C115 0.3799(5) 0.3017(3) 0.2363(3) 0.0295(8) Uani d 1
H H115 0.2910 0.3628 0.2458 0.035 Uiso calc 1
C C116 0.4259(5) 0.2644(3) 0.1463(2) 0.0288(7) Uani d 1
H H116 0.3669 0.2999 0.0948 0.035 Uiso calc 1
C C131 0.7013(5) 0.0543(3) 0.0076(2) 0.0256(7) Uani d 1
O O21 0.3577(4) 0.4196(2) 0.68202(17) 0.0291(6) Uani d 1
O O23 0.2438(4) 0.4764(2) 0.40951(18) 0.0340(6) Uani d 1
O O24 0.0699(4) 0.7076(2) 0.61185(18) 0.0329(6) Uani d 1
O O214 -0.0597(4) 0.7840(2) 0.07027(17) 0.0335(6) Uani d 1
H H214 -0.127(7) 0.846(4) 0.061(4) 0.050 Uiso d 1
N N23 0.1222(4) 0.6485(2) 0.4321(2) 0.0271(6) Uani d 1
H H23 0.083(6) 0.697(4) 0.476(3) 0.033 Uiso d 1
C C22 0.3224(5) 0.4471(3) 0.5933(2) 0.0279(7) Uani d 1
H H22 0.3692 0.3977 0.5467 0.033 Uiso calc 1
C C23 0.2255(5) 0.5396(3) 0.5643(2) 0.0251(7) Uani d 1
C C24 0.1521(5) 0.6191(3) 0.6325(2) 0.0269(7) Uani d 1
C C24A 0.1811(5) 0.5846(3) 0.7308(2) 0.0265(7) Uani d 1
C C25 0.1072(5) 0.6482(3) 0.8058(2) 0.0292(7) Uani d 1
H H25 0.0377 0.7154 0.7934 0.035 Uiso calc 1
C C26 0.1346(6) 0.6140(3) 0.8973(3) 0.0339(8) Uani d 1
H H26 0.0833 0.6574 0.9476 0.041 Uiso calc 1
C C27 0.2386(6) 0.5147(3) 0.9163(3) 0.0358(9) Uani d 1
H H27 0.2567 0.4913 0.9796 0.043 Uiso calc 1
C C28 0.3146(6) 0.4509(3) 0.8432(3) 0.0310(8) Uani d 1
H H28 0.3866 0.3844 0.8552 0.037 Uiso calc 1
C C28A 0.2824(5) 0.4874(3) 0.7521(2) 0.0269(7) Uani d 1
C C211 0.0775(5) 0.6804(3) 0.3389(2) 0.0267(7) Uani d 1
C C212 0.1618(5) 0.6283(3) 0.2592(2) 0.0282(7) Uani d 1
H H212 0.2525 0.5680 0.2658 0.034 Uiso calc 1
C C213 0.1131(5) 0.6645(3) 0.1709(3) 0.0310(8) Uani d 1
H H213 0.1699 0.6284 0.1170 0.037 Uiso calc 1
C C214 -0.0177(5) 0.7531(3) 0.1599(2) 0.0273(7) Uani d 1
C C215 -0.0999(5) 0.8059(3) 0.2387(2) 0.0281(7) Uani d 1
H H215 -0.1887 0.8670 0.2317 0.034 Uiso calc 1
C C216 -0.0524(5) 0.7694(3) 0.3276(2) 0.0279(7) Uani d 1
H H216 -0.1093 0.8057 0.3813 0.033 Uiso calc 1
C C231 0.1984(5) 0.5522(3) 0.4620(2) 0.0257(7) Uani d 1

loop_
_atom_site_aniso_label
_atom_site_aniso_U_11
_atom_site_aniso_U_22
_atom_site_aniso_U_33
_atom_site_aniso_U_12
_atom_site_aniso_U_13
_atom_site_aniso_U_23
O11 0.0371(14) 0.0262(13) 0.0243(12) 0.0048(10) -0.0052(10) -0.0025(10)
O13 0.0470(16) 0.0281(14) 0.0255(12) 0.0065(11) -0.0081(11) -0.0009(10)
O14 0.0372(14) 0.0265(13) 0.0289(12) 0.0033(11) -0.0047(10) -0.0017(10)
O114 0.0536(17) 0.0314(15) 0.0277(13) 0.0109(12) -0.0098(12) -0.0072(11)
N13 0.0329(15) 0.0240(15) 0.0234(13) 0.0013(12) -0.0042(11) 0.0009(11)
C12 0.0331(18) 0.0278(18) 0.0233(16) -0.0015(14) -0.0053(13) -0.0008(13)
C13 0.0286(16) 0.0230(16) 0.0253(16) -0.0045(13) -0.0052(13) 0.0004(13)
C14 0.0253(16) 0.0244(17) 0.0273(16) -0.0035(13) -0.0028(13) 0.0024(13)
C14A 0.0292(17) 0.0231(17) 0.0254(16) -0.0047(13) -0.0022(13) -0.0001(13)
C15 0.0351(19) 0.0292(19) 0.0286(17) -0.0024(15) -0.0032(14) 0.0005(14)
C16 0.041(2) 0.035(2) 0.0261(17) -0.0012(16) -0.0059(15) 0.0024(15)
C17 0.045(2) 0.039(2) 0.0234(16) -0.0030(17) -0.0032(15) -0.0015(15)
C18 0.037(2) 0.033(2) 0.0286(17) -0.0003(15) -0.0015(15) -0.0049(15)
C18A 0.0289(17) 0.0305(18) 0.0231(15) -0.0050(14) -0.0048(13) 0.0033(13)
C111 0.0290(17) 0.0232(16) 0.0240(15) -0.0033(13) -0.0029(13) -0.0034(13)
C112 0.0320(18) 0.0245(17) 0.0281(16) 0.0012(14) -0.0050(13) -0.0032(13)
C113 0.0398(19) 0.0228(17) 0.0259(16) 0.0016(14) -0.0096(14) 0.0006(13)
C114 0.0355(18) 0.0255(17) 0.0258(16) -0.0010(14) -0.0038(14) -0.0053(13)
C115 0.0342(18) 0.0230(17) 0.0313(18) 0.0040(14) -0.0077(14) -0.0039(14)
C116 0.0353(18) 0.0248(17) 0.0266(16) 0.0008(14) -0.0072(14) -0.0022(13)
C131 0.0300(17) 0.0216(16) 0.0253(16) -0.0020(13) -0.0045(13) -0.0003(13)
O21 0.0383(14) 0.0233(12) 0.0252(12) 0.0029(10) -0.0067(10) -0.0012(10)
O23 0.0462(15) 0.0276(13) 0.0275(12) 0.0057(11) -0.0067(11) -0.0044(10)
O24 0.0414(15) 0.0269(13) 0.0299(13) 0.0050(11) -0.0084(11) -0.0028(10)
O214 0.0446(15) 0.0296(14) 0.0250(12) 0.0064(11) -0.0081(11) 0.0007(10)
N23 0.0357(16) 0.0221(15) 0.0238(14) 0.0006(12) -0.0068(12) -0.0009(11)
C22 0.0329(18) 0.0267(18) 0.0249(16) -0.0022(14) -0.0055(13) -0.0031(14)
C23 0.0281(16) 0.0226(16) 0.0248(15) -0.0009(13) -0.0047(13) -0.0030(13)
C24 0.0298(17) 0.0245(17) 0.0270(16) -0.0016(13) -0.0065(13) -0.0005(13)
C24A 0.0296(17) 0.0243(17) 0.0261(16) -0.0035(13) -0.0035(13) -0.0015(13)
C25 0.0345(18) 0.0258(18) 0.0276(17) -0.0008(14) -0.0055(14) -0.0027(14)
C26 0.043(2) 0.0299(19) 0.0290(18) -0.0007(16) -0.0042(15) -0.0051(15)
C27 0.050(2) 0.034(2) 0.0243(17) -0.0014(17) -0.0085(16) 0.0007(15)
C28 0.041(2) 0.0238(17) 0.0287(17) -0.0023(15) -0.0056(15) 0.0010(14)
C28A 0.0318(17) 0.0247(17) 0.0247(16) -0.0036(14) -0.0038(13) -0.0027(13)
C211 0.0302(17) 0.0250(17) 0.0253(16) -0.0033(13) -0.0052(13) 0.0005(13)
C212 0.0314(17) 0.0239(17) 0.0285(17) 0.0038(13) -0.0046(14) -0.0017(14)
C213 0.0369(19) 0.0283(18) 0.0270(17) 0.0025(15) -0.0021(14) -0.0042(14)
C214 0.0312(17) 0.0262(17) 0.0246(16) -0.0014(14) -0.0066(13) 0.0018(13)
C215 0.0305(17) 0.0229(17) 0.0306(17) 0.0006(13) -0.0054(14) -0.0005(13)
C216 0.0328(18) 0.0247(17) 0.0263(16) -0.0014(14) -0.0041(13) -0.0026(13)
C231 0.0292(17) 0.0243(17) 0.0236(15) -0.0003(13) -0.0046(12) -0.0022(13)

loop_
_atom_type_symbol
_atom_type_description
_atom_type_scat_dispersion_real
_atom_type_scat_dispersion_imag
_atom_type_scat_source
C C 0.0033 0.0016 'International Tables Vol C Tables 4.2.6.8 and 6.1.1.4'
H H 0.0000 0.0000 'International Tables Vol C Tables 4.2.6.8 and 6.1.1.4'
N N 0.0061 0.0033 'International Tables Vol C Tables 4.2.6.8 and 6.1.1.4'
O O 0.0106 0.0060 'International Tables Vol C Tables 4.2.6.8 and 6.1.1.4'

loop_
_geom_angle_atom_site_label_1
_geom_angle_atom_site_label_2
_geom_angle_atom_site_label_3
_geom_angle
C12 O11 C18A 118.3(3)
C114 O114 H114 119(3)
C131 N13 C111 127.5(3)
C131 N13 H13 114(3)
C111 N13 H13 118(3)
O11 C12 C13 125.8(3)
O11 C12 H12 117.1
C13 C12 H12 117.1
C12 C13 C14 119.6(3)
C12 C13 C131 116.6(3)
C14 C13 C131 123.8(3)
O14 C14 C14A 122.2(3)
O14 C14 C13 123.7(3)
C14A C14 C13 114.0(3)
C18A C14A C15 117.8(3)
C18A C14A C14 120.9(3)
C15 C14A C14 121.3(3)
C16 C15 C14A 120.8(4)
C16 C15 H15 119.6
C14A C15 H15 119.6
C15 C16 C17 119.7(3)
C15 C16 H16 120.2
C17 C16 H16 120.2
C18 C17 C16 121.0(3)
C18 C17 H17 119.5
C16 C17 H17 119.5
C17 C18 C18A 117.7(4)
C17 C18 H18 121.1
C18A C18 H18 121.1
O11 C18A C14A 121.3(3)
O11 C18A C18 115.6(3)
C14A C18A C18 123.1(3)
C116 C111 C112 118.9(3)
C116 C111 N13 117.5(3)
C112 C111 N13 123.5(3)
C113 C112 C111 119.7(3)
C113 C112 H112 120.1
C111 C112 H112 120.1
C112 C113 C114 121.3(3)
C112 C113 H113 119.3
C114 C113 H113 119.3
O114 C114 C113 117.9(3)
O114 C114 C115 122.8(3)
C113 C114 C115 119.3(3)
C114 C115 C116 119.8(3)
C114 C115 H115 120.1
C116 C115 H115 120.1
C111 C116 C115 120.9(3)
C111 C116 H116 119.5
C115 C116 H116 119.5
O13 C131 N13 123.6(3)
O13 C131 C13 120.5(3)
N13 C131 C13 115.9(3)
C22 O21 C28A 118.5(3)
C214 O214 H214 118(3)
C231 N23 C211 126.8(3)
C231 N23 H23 118(3)
C211 N23 H23 115(3)
O21 C22 C23 125.3(3)
O21 C22 H22 117.3
C23 C22 H22 117.3
C22 C23 C24 119.8(3)
C22 C23 C231 116.2(3)
C24 C23 C231 124.0(3)
O24 C24 C23 124.3(3)
O24 C24 C24A 121.5(3)
C23 C24 C24A 114.2(3)
C28A C24A C25 117.8(3)
C28A C24A C24 120.7(3)
C25 C24A C24 121.6(3)
C26 C25 C24A 120.6(3)
C26 C25 H25 119.7
C24A C25 H25 119.7
C25 C26 C27 120.1(3)
C25 C26 H26 120.0
C27 C26 H26 120.0
C28 C27 C26 120.3(3)
C28 C27 H27 119.8
C26 C27 H27 119.8
C28A C28 C27 118.0(3)
C28A C28 H28 121.0
C27 C28 H28 121.0
O21 C28A C24A 121.2(3)
O21 C28A C28 115.6(3)
C24A C28A C28 123.2(3)
C216 C211 C212 119.1(3)
C216 C211 N23 117.7(3)
C212 C211 N23 123.2(3)
C213 C212 C211 120.0(3)
C213 C212 H212 120.0
C211 C212 H212 120.0
C212 C213 C214 120.8(3)
C212 C213 H213 119.6
C214 C213 H213 119.6
O214 C214 C213 117.5(3)
O214 C214 C215 123.1(3)
C213 C214 C215 119.4(3)
C216 C215 C214 120.0(3)
C216 C215 H215 120.0
C214 C215 H215 120.0
C215 C216 C211 120.7(3)
C215 C216 H216 119.7
C211 C216 H216 119.7
O23 C231 N23 123.3(3)
O23 C231 C23 121.0(3)
N23 C231 C23 115.6(3)

loop_
_geom_bond_atom_site_label_1
_geom_bond_atom_site_label_2
_geom_bond_distance
O11 C12 1.339(4)
O11 C18A 1.377(4)
O13 C131 1.241(4)
O14 C14 1.235(4)
O114 C114 1.366(4)
O114 H114 0.91(6)
N13 C131 1.343(4)
N13 C111 1.416(4)
N13 H13 0.94(4)
C12 C13 1.343(5)
C12 H12 0.9500
C13 C14 1.469(5)
C13 C131 1.495(5)
C14 C14A 1.466(5)
C14A C18A 1.389(5)
C14A C15 1.401(5)
C15 C16 1.383(5)
C15 H15 0.9500
C16 C17 1.406(6)
C16 H16 0.9500
C17 C18 1.385(5)
C17 H17 0.9500
C18 C18A 1.394(5)
C18 H18 0.9500
C111 C116 1.390(5)
C111 C112 1.405(5)
C112 C113 1.379(5)
C112 H112 0.9500
C113 C114 1.388(5)
C113 H113 0.9500
C114 C115 1.389(5)
C115 C116 1.392(5)
C115 H115 0.9500
C116 H116 0.9500
O21 C22 1.336(4)
O21 C28A 1.384(4)
O23 C231 1.244(4)
O24 C24 1.234(4)
O214 C214 1.369(4)
O214 H214 0.88(5)
N23 C231 1.337(4)
N23 C211 1.424(4)
N23 H23 0.90(4)
C22 C23 1.353(5)
C22 H22 0.9500
C23 C24 1.459(5)
C23 C231 1.492(5)
C24 C24A 1.473(5)
C24A C28A 1.386(5)
C24A C25 1.403(5)
C25 C26 1.377(5)
C25 H25 0.9500
C26 C27 1.409(5)
C26 H26 0.9500
C27 C28 1.388(5)
C27 H27 0.9500
C28 C28A 1.387(5)
C28 H28 0.9500
C211 C216 1.388(5)
C211 C212 1.399(5)
C212 C213 1.381(5)
C212 H212 0.9500
C213 C214 1.387(5)
C213 H213 0.9500
C214 C215 1.388(5)
C215 C216 1.388(5)
C215 H215 0.9500
C216 H216 0.9500

loop_
_geom_hbond_atom_site_label_D
_geom_hbond_atom_site_label_H
_geom_hbond_atom_site_label_A
_geom_hbond_site_symmetry_A
_geom_hbond_distance_DH
_geom_hbond_distance_HA
_geom_hbond_distance_DA
_geom_hbond_angle_DHA
N13 H13 O14 . 0.94(4) 1.88(4) 2.693(4) 143(4)
N23 H23 O24 . 0.90(4) 1.95(4) 2.698(4) 139(4)
C112 H112 O13 . 0.95 2.23 2.833(4) 121
C212 H212 O23 . 0.95 2.28 2.845(4) 117
O114 H114 O23 . 0.91(6) 1.76(6) 2.647(4) 167(5)
O214 H214 O13 1_465 0.88(5) 1.81(5) 2.668(4) 165(5)
C16 H16 O114 1_554 0.95 2.46 3.411(5) 174
C18 H18 O24 1_644 0.95 2.56 3.481(5) 163
C22 H22 O114 . 0.95 2.58 3.508(4) 166
C26 H26 O214 1_556 0.95 2.51 3.454(5) 175
C28 H28 O14 1_556 0.95 2.46 3.391(5) 165

loop_
_geom_torsion_atom_site_label_1
_geom_torsion_atom_site_label_2
_geom_torsion_atom_site_label_3
_geom_torsion_atom_site_label_4
_geom_torsion
C18A O11 C12 C13 -1.2(5)
O11 C12 C13 C14 -0.4(6)
O11 C12 C13 C131 179.8(3)
C12 C13 C14 O14 -179.3(3)
C131 C13 C14 O14 0.5(5)
C12 C13 C14 C14A 1.1(5)
C131 C13 C14 C14A -179.2(3)
O14 C14 C14A C18A -179.8(3)
C13 C14 C14A C18A -0.2(5)
O14 C14 C14A C15 0.2(5)
C13 C14 C14A C15 179.9(3)
C18A C14A C15 C16 1.0(5)
C14 C14A C15 C16 -179.1(3)
C14A C15 C16 C17 -0.6(6)
C15 C16 C17 C18 -0.1(6)
C16 C17 C18 C18A 0.4(6)
C12 O11 C18A C14A 2.1(5)
C12 O11 C18A C18 -178.7(3)
C15 C14A C18A O11 178.6(3)
C14 C14A C18A O11 -1.4(5)
C15 C14A C18A C18 -0.6(5)
C14 C14A C18A C18 179.4(3)
C17 C18 C18A O11 -179.3(3)
C17 C18 C18A C14A -0.1(6)
C131 N13 C111 C116 -170.9(3)
C131 N13 C111 C112 9.9(6)
C116 C111 C112 C113 -0.4(5)
N13 C111 C112 C113 178.8(3)
C111 C112 C113 C114 0.6(6)
C112 C113 C114 O114 179.8(3)
C112 C113 C114 C115 -0.8(6)
O114 C114 C115 C116 -179.8(4)
C113 C114 C115 C116 0.8(6)
C112 C111 C116 C115 0.5(5)
N13 C111 C116 C115 -178.8(3)
C114 C115 C116 C111 -0.7(6)
C111 N13 C131 O13 0.1(6)
C111 N13 C131 C13 179.5(3)
C12 C13 C131 O13 -6.3(5)
C14 C13 C131 O13 173.9(3)
C12 C13 C131 N13 174.3(3)
C14 C13 C131 N13 -5.5(5)
C28A O21 C22 C23 3.5(5)
O21 C22 C23 C24 0.6(6)
O21 C22 C23 C231 -178.4(3)
C22 C23 C24 O24 176.5(4)
C231 C23 C24 O24 -4.6(6)
C22 C23 C24 C24A -4.4(5)
C231 C23 C24 C24A 174.6(3)
O24 C24 C24A C28A -176.6(3)
C23 C24 C24A C28A 4.3(5)
O24 C24 C24A C25 3.7(5)
C23 C24 C24A C25 -175.4(3)
C28A C24A C25 C26 -0.3(5)
C24 C24A C25 C26 179.4(3)
C24A C25 C26 C27 0.4(6)
C25 C26 C27 C28 0.2(6)
C26 C27 C28 C28A -0.9(6)
C22 O21 C28A C24A -3.5(5)
C22 O21 C28A C28 176.2(3)
C25 C24A C28A O21 179.2(3)
C24 C24A C28A O21 -0.5(5)
C25 C24A C28A C28 -0.5(5)
C24 C24A C28A C28 179.8(3)
C27 C28 C28A O21 -178.6(3)
C27 C28 C28A C24A 1.1(6)
C231 N23 C211 C216 160.2(3)
C231 N23 C211 C212 -21.6(6)
C216 C211 C212 C213 -1.0(5)
N23 C211 C212 C213 -179.2(3)
C211 C212 C213 C214 0.6(6)
C212 C213 C214 O214 -179.6(3)
C212 C213 C214 C215 0.2(6)
O214 C214 C215 C216 179.2(3)
C213 C214 C215 C216 -0.6(5)
C214 C215 C216 C211 0.2(5)
C212 C211 C216 C215 0.6(5)
N23 C211 C216 C215 178.9(3)
C211 N23 C231 O23 1.2(6)
C211 N23 C231 C23 -178.4(3)
C22 C23 C231 O23 7.8(5)
C24 C23 C231 O23 -171.1(3)
C22 C23 C231 N23 -172.6(3)
C24 C23 C231 N23 8.5(5)

_cod_database_fobs_code 2240665
